data_1529987
loop_
_publ_author_name
'Giuseppetti, G.'
'Tadini, C.'

_publ_section_title
;
 The crystal structure of cabrerite (Ni, Mg)3 (As O4)2 (H2 O)8 a variety
 of Annabergite
;
_journal_name_full 'Bulletin de Mineralogie (101,1978-)'
_journal_page_first 333
_journal_page_last 337
_journal_volume 105
_journal_year 1982
_chemical_formula_sum 'As2 H16 Mg0.6 Ni2.4 O16'
_chemical_name_systematic '(Ni2.4 Mg.6) (As O4)2 (H2 O)8'
_space_group_IT_number 12
_symmetry_space_group_name_Hall '-C 2y'
_symmetry_space_group_name_H-M 'C 1 2/m 1'
_cell_angle_alpha 90
_cell_angle_beta 104.97
_cell_angle_gamma 90
_cell_formula_units_Z 2
_cell_length_a 10.211
_cell_length_b 13.335
_cell_length_c 4.728
_cell_volume 621.933
_citation_journal_id_ASTM BULMD9
_cod_data_source_file Giuseppetti_BULMD9_1982_908.cif
_cod_data_source_block H16As2Mg0.6Ni2.4O16
_cod_original_cell_volume 621.9328
_cod_original_formula_sum 'H16 As2 Mg0.6 Ni2.4 O16'
_cod_database_code 1529987

loop_
_symmetry_equiv_pos_as_xyz
x,y,z
-x,y,-z
-x,-y,-z
x,-y,z
x+1/2,y+1/2,z
-x+1/2,y+1/2,-z
-x+1/2,-y+1/2,-z
x+1/2,-y+1/2,z

loop_
_atom_site_label
_atom_site_type_symbol
_atom_site_fract_x
_atom_site_fract_y
_atom_site_fract_z
_atom_site_occupancy
_atom_site_U_iso_or_equiv
Mg1 Mg+2 0 0 0 0.02 0.0
O4 O-2 0.0955 0.1135 -0.1875 1 0.0
O1 O-2 0.15 0 0.3775 1 0.0
O5 O-2 0.4009 0.2251 0.7189 1 0.0
O3 O-2 0.3434 0.1078 0.2095 1 0.0
Ni1 Ni+2 0 0 0 0.98 0.0
As1 As+5 0.3161 0 0.3754 1 0.0
H1 H+1 0.105 0.109 -0.364 1 0.0
Mg2 Mg+2 0 0.3861 0 0.3 0.0
O2 O-2 0.4066 0 0.7272 1 0.0
H4 H+1 0.458 0.282 0.713 1 0.0
H2 H+1 0.188 0.124 -0.047 1 0.0
H3 H+1 0.359 0.206 0.547 1 0.0
Ni2 Ni+2 0 0.3861 0 0.7 0.0
